data_1577070
loop_
_publ_author_name
'Rubio, Victoria P.'
'Durham, Mckinley H.'
'Scurria, Matthew'
'Kerr, Tyler A.'
'Gutierrez, Osvaldo'
'Spokoyny, Alex'

_publ_section_title
;
 Bridging Lewis Acidic Antimony Centers with Electron-Withdrawing
 Carborane Cages
;
_journal_name_full 'Chemical Science'
_journal_paper_doi 10.1039/D6SC00316H
_journal_year 2026
_chemical_formula_moiety 'C38 H45 B10 Cl4 O3 P Sb2'
_chemical_formula_sum 'C38 H45 B10 Cl4 O3 P Sb2'
_chemical_formula_weight 1074.11
_space_group_crystal_system monoclinic
_space_group_IT_number 14
_space_group_name_Hall '-P 2yn'
_space_group_name_H-M_alt 'P 1 21/n 1'
_atom_sites_solution_hydrogens geom
_atom_sites_solution_primary direct
_audit_creation_method
;FinalCif V154 by Daniel Kratzert, Freiburg 2025, 
https://dkratzert.de/finalcif.html
;
_audit_update_record
;
2025-12-10 deposited with the CCDC.	2026-04-06 downloaded from the CCDC.
;
_cell_angle_alpha 90
_cell_angle_beta 100.573(2)
_cell_angle_gamma 90
_cell_formula_units_Z 4
_cell_length_a 14.4191(14)
_cell_length_b 19.0361(18)
_cell_length_c 16.3885(16)
_cell_measurement_reflns_used 9895
_cell_measurement_temperature 100(2)
_cell_measurement_theta_max 24.5725
_cell_measurement_theta_min 2.3395
_cell_volume 4422.0(7)
_computing_cell_refinement 'SAINT V8.41'
_computing_data_collection 'Bruker BIS 2021.1.0.5/14-Jul-2021'
_computing_data_reduction 'SAINT V8.41'
_computing_molecular_graphics 'ShelXle (H\"ubschle 2011)'
_computing_structure_refinement 'SHELXL-2019/2 (Sheldrick, 2019)'
_computing_structure_solution 'SHELXT 2018/2 (Sheldrick, 2018)'
_diffrn_ambient_environment N~2~
_diffrn_ambient_temperature 100(2)
_diffrn_detector CCD
_diffrn_detector_type 'Bruker Apex-II CCD'
_diffrn_measured_fraction_theta_full 0.996
_diffrn_measured_fraction_theta_max 0.996
_diffrn_measurement_device 'three-circle diffractometer'
_diffrn_measurement_device_type 'Bruker D8 three-axis goniometer'
_diffrn_measurement_method 'omega and phi scans'
_diffrn_radiation_monochromator Triumph
_diffrn_radiation_probe x-ray
_diffrn_radiation_type MoK\a
_diffrn_radiation_wavelength 0.71073
_diffrn_reflns_av_R_equivalents 0.0573
_diffrn_reflns_av_unetI/netI 0.0318
_diffrn_reflns_Laue_measured_fraction_full 0.996
_diffrn_reflns_Laue_measured_fraction_max 0.996
_diffrn_reflns_limit_h_max 17
_diffrn_reflns_limit_h_min -17
_diffrn_reflns_limit_k_max 22
_diffrn_reflns_limit_k_min -22
_diffrn_reflns_limit_l_max 19
_diffrn_reflns_limit_l_min -19
_diffrn_reflns_number 68396
_diffrn_reflns_point_group_measured_fraction_full 0.996
_diffrn_reflns_point_group_measured_fraction_max 0.996
_diffrn_reflns_theta_full 25.105
_diffrn_reflns_theta_max 25.105
_diffrn_reflns_theta_min 1.656
_diffrn_source 'sealed X-ray tube'
_diffrn_source_current 30
_diffrn_source_type K780
_diffrn_source_voltage 50
_exptl_absorpt_coefficient_mu 1.537
_exptl_absorpt_correction_T_max 0.7452
_exptl_absorpt_correction_T_min 0.6875
_exptl_absorpt_correction_type multi-scan
_exptl_absorpt_process_details
;SADABS-2016/2 - Bruker AXS area detector scaling and absorption correction: 
Krause, L., Herbst-Irmer, R., Sheldrick G.M. & Stalke D., J. Appl. Cryst. 48 
(2015) 3-10
;
_exptl_crystal_colour colourless
_exptl_crystal_density_diffrn 1.613
_exptl_crystal_description prism
_exptl_crystal_F_000 2128
_exptl_crystal_size_max 0.140
_exptl_crystal_size_mid 0.087
_exptl_crystal_size_min 0.074
_refine_diff_density_max 0.729
_refine_diff_density_min -1.109
_refine_diff_density_rms 0.086
_refine_ls_extinction_method none
_refine_ls_goodness_of_fit_ref 1.060
_refine_ls_hydrogen_treatment constr
_refine_ls_matrix_type full
_refine_ls_number_parameters 572
_refine_ls_number_reflns 7861
_refine_ls_number_restraints 598
_refine_ls_restrained_S_all 1.023
_refine_ls_R_factor_all 0.0441
_refine_ls_R_factor_gt 0.0296
_refine_ls_shift/su_max 0.002
_refine_ls_shift/su_mean 0.000
_refine_ls_structure_factor_coef Fsqd
_refine_ls_weighting_details 'w=1/[\s^2^(Fo^2^)+(0.0260P)^2^+6.3831P] where P=(Fo^2^+2Fc^2^)/3'
_refine_ls_weighting_scheme calc
_refine_ls_wR_factor_gt 0.0608
_refine_ls_wR_factor_ref 0.0653
_reflns_Friedel_coverage 0.000
_reflns_number_gt 6444
_reflns_number_total 7861
_reflns_threshold_expression 'I > 2\s(I)'
_cod_data_source_file d6sc00316h2.cif
_cod_data_source_block as138vr
_cod_depositor_comments
;
The following automatic conversions were performed:

data item '_diffrn_radiation_probe' value 'X-ray' was changed to
'x-ray' in accordance with the
/home/data/users/saulius/crontab/automatic-downloads/rss-feeds/RSC/lib/dictionaries/cif_core.dic
dictionary named 'cif_core.dic' version 2.4.2 last updated on
2011-04-26.

Automatic conversion script
Id: cif_fix_values 8170 2020-07-09 18:12:32Z antanas 
;
_cod_original_sg_symbol_H-M 'P 21/n'
_cod_database_code 1577070
_shelx_shelxl_version_number 2019/3
_shelx_space_group_comment
;
The symmetry employed for this shelxl refinement is uniquely defined
by the following loop, which should always be used as a source of
symmetry information in preference to the above space-group names.
They are only intended as comments.
;
_shelx_estimated_absorpt_t_min 0.814
_shelx_estimated_absorpt_t_max 0.895
_diffrn_measurement_ambient_temperature_device_make 'Oxford Cryostream 700'

loop_
_space_group_symop_operation_xyz
'x, y, z'
'-x+1/2, y+1/2, -z+1/2'
'-x, -y, -z'
'x-1/2, -y-1/2, z-1/2'

loop_
_atom_site_label
_atom_site_type_symbol
_atom_site_fract_x
_atom_site_fract_y
_atom_site_fract_z
_atom_site_U_iso_or_equiv
_atom_site_adp_type
_atom_site_occupancy
_atom_site_site_symmetry_order
_atom_site_calc_flag
_atom_site_refinement_flags_posn
_atom_site_refinement_flags_adp
_atom_site_refinement_flags_occupancy
_atom_site_disorder_assembly
_atom_site_disorder_group
Sb1 Sb 0.23302(2) 0.28351(2) 0.61779(2) 0.01436(6) Uani 1 1 d . . . . .
Sb2 Sb 0.23235(2) 0.39492(2) 0.83294(2) 0.02078(7) Uani 1 1 d . . . . .
Cl1 Cl 0.54981(7) 0.19246(6) 0.58961(7) 0.0373(3) Uani 1 1 d . . . . .
Cl2 Cl 0.71257(6) 0.30238(7) 0.64847(7) 0.0452(3) Uani 1 1 d . . . . .
Cl3 Cl 0.66184(6) 0.44932(6) 0.71412(6) 0.0360(3) Uani 1 1 d . . . . .
Cl4 Cl 0.45139(6) 0.48046(5) 0.73260(6) 0.0275(2) Uani 1 1 d . . . . .
P1 P 0.29532(7) 0.35218(5) 0.43296(6) 0.0220(2) Uani 1 1 d . . . . .
O1 O 0.36372(15) 0.24360(12) 0.61025(15) 0.0201(5) Uani 1 1 d . . . . .
O2 O 0.32028(15) 0.36314(12) 0.67174(14) 0.0174(5) Uani 1 1 d . . . . .
O3 O 0.24597(17) 0.34219(12) 0.50632(14) 0.0219(5) Uani 1 1 d . . . . .
C3 C 0.1817(2) 0.19959(18) 0.5351(2) 0.0191(7) Uani 1 1 d . . . . .
C4 C 0.1058(2) 0.21172(19) 0.4718(2) 0.0242(8) Uani 1 1 d . . . . .
H4 H 0.071681 0.254577 0.469969 0.029 Uiso 1 1 calc R U . . .
C5 C 0.0794(3) 0.1613(2) 0.4110(2) 0.0306(9) Uani 1 1 d . . . . .
H5 H 0.028278 0.170403 0.366822 0.037 Uiso 1 1 calc R U . . .
C6 C 0.1260(3) 0.0988(2) 0.4138(2) 0.0290(9) Uani 1 1 d . . . . .
H6 H 0.106361 0.064180 0.372490 0.035 Uiso 1 1 calc R U . . .
C7 C 0.2016(3) 0.08579(19) 0.4769(2) 0.0252(8) Uani 1 1 d . . . . .
H7 H 0.233947 0.042160 0.478886 0.030 Uiso 1 1 calc R U . . .
C8 C 0.2306(3) 0.13613(18) 0.5372(2) 0.0224(8) Uani 1 1 d . . . . .
H8 H 0.283521 0.127495 0.579880 0.027 Uiso 1 1 calc R U . . .
C9 C 0.1118(2) 0.34755(18) 0.6140(2) 0.0162(7) Uani 1 1 d . . . . .
C10 C 0.1185(3) 0.42066(19) 0.6120(2) 0.0235(8) Uani 1 1 d . . . . .
H10 H 0.178248 0.442771 0.616433 0.028 Uiso 1 1 calc R U . . .
C11 C 0.0373(3) 0.4605(2) 0.6034(3) 0.0372(10) Uani 1 1 d . . . . .
H11 H 0.041416 0.510253 0.602058 0.045 Uiso 1 1 calc R U . . .
C12 C -0.0493(3) 0.4288(2) 0.5969(3) 0.0494(13) Uani 1 1 d . . . . .
H12 H -0.104601 0.456801 0.591202 0.059 Uiso 1 1 calc R U . . .
C13 C -0.0565(3) 0.3565(2) 0.5987(3) 0.0425(11) Uani 1 1 d . . . . .
H13 H -0.116569 0.334796 0.594160 0.051 Uiso 1 1 calc R U . . .
C14 C 0.0241(2) 0.3160(2) 0.6071(2) 0.0249(8) Uani 1 1 d . . . . .
H14 H 0.019424 0.266235 0.608241 0.030 Uiso 1 1 calc R U . . .
C15 C 0.4341(2) 0.28798(18) 0.6349(2) 0.0184(7) Uani 1 1 d . . . . .
C16 C 0.5265(2) 0.2732(2) 0.6291(2) 0.0232(8) Uani 1 1 d . . . . .
C17 C 0.5971(2) 0.3225(2) 0.6544(2) 0.0264(8) Uani 1 1 d . . . . .
C18 C 0.5749(2) 0.3872(2) 0.6850(2) 0.0246(8) Uani 1 1 d . . . . .
C19 C 0.4816(2) 0.40198(18) 0.6925(2) 0.0181(7) Uani 1 1 d . . . . .
C20 C 0.4110(2) 0.35263(18) 0.6671(2) 0.0169(7) Uani 1 1 d . . . . .
C21 C 0.3934(3) 0.41139(19) 0.4592(2) 0.0246(8) Uani 1 1 d . . . . .
H21A H 0.444722 0.387620 0.497720 0.030 Uiso 1 1 calc R U . . .
H21B H 0.417599 0.423581 0.408212 0.030 Uiso 1 1 calc R U . . .
C22 C 0.3660(3) 0.47868(19) 0.4996(2) 0.0277(9) Uani 1 1 d . . . . .
H22A H 0.321932 0.505830 0.458886 0.042 Uiso 1 1 calc R U . . .
H22B H 0.422624 0.506755 0.519301 0.042 Uiso 1 1 calc R U . . .
H22C H 0.335715 0.466639 0.546674 0.042 Uiso 1 1 calc R U . . .
C23 C 0.3367(3) 0.2704(2) 0.3987(3) 0.0322(10) Uani 1 1 d . . . . .
H23A H 0.382249 0.249601 0.444982 0.039 Uiso 1 1 calc R U . . .
H23B H 0.282523 0.237703 0.385630 0.039 Uiso 1 1 calc R U . . .
C24 C 0.3839(3) 0.2760(2) 0.3227(3) 0.0381(11) Uani 1 1 d . . . . .
H24A H 0.405120 0.229389 0.308636 0.057 Uiso 1 1 calc R U . . .
H24B H 0.438285 0.307656 0.335151 0.057 Uiso 1 1 calc R U . . .
H24C H 0.338634 0.294600 0.275737 0.057 Uiso 1 1 calc R U . . .
C25 C 0.2151(3) 0.3911(2) 0.3485(2) 0.0365(10) Uani 1 1 d . . . . .
H25A H 0.198033 0.438647 0.365281 0.044 Uiso 1 1 calc R U . . .
H25B H 0.247695 0.396515 0.300693 0.044 Uiso 1 1 calc R U . . .
C26 C 0.1253(4) 0.3491(4) 0.3209(3) 0.0742(19) Uani 1 1 d . . . . .
H26A H 0.086063 0.372606 0.273600 0.111 Uiso 1 1 calc R U . . .
H26B H 0.090538 0.345912 0.366838 0.111 Uiso 1 1 calc R U . . .
H26C H 0.141440 0.301830 0.304519 0.111 Uiso 1 1 calc R U . . .
C28 C 0.3934(3) 0.41717(19) 0.9781(2) 0.0288(9) Uani 1 1 d . . . . .
H28 H 0.424401 0.430076 0.933877 0.035 Uiso 1 1 calc R U . . .
C29 C 0.4436(3) 0.4157(2) 1.0585(3) 0.0366(10) Uani 1 1 d . . . . .
H29 H 0.509005 0.426537 1.069327 0.044 Uiso 1 1 calc R U . . .
C30 C 0.3986(3) 0.3985(2) 1.1227(3) 0.0412(11) Uani 1 1 d . . . . .
H30 H 0.433060 0.397018 1.177961 0.049 Uiso 1 1 calc R U . . .
C31 C 0.3037(3) 0.3836(2) 1.1071(3) 0.0436(11) Uani 1 1 d . . . . .
H31 H 0.272293 0.372928 1.151700 0.052 Uiso 1 1 calc R U . . .
C32 C 0.2537(3) 0.3839(2) 1.0262(2) 0.0292(9) Uani 1 1 d . . . . .
H32 H 0.188246 0.373091 1.015456 0.035 Uiso 1 1 calc R U . . .
C33 C 0.2989(2) 0.40007(18) 0.9614(2) 0.0206(8) Uani 1 1 d . . . . .
C34 C 0.0907(3) 0.41791(19) 0.8509(2) 0.0258(8) Uani 1 1 d . . . . .
C1 C 0.2366(2) 0.23203(18) 0.7410(2) 0.0181(7) Uani 1 1 d . . . . .
C2 C 0.2351(2) 0.27691(17) 0.8315(2) 0.0179(7) Uani 1 1 d . . . . .
B3 B 0.1377(3) 0.2301(2) 0.7862(3) 0.0193(8) Uani 1 1 d . . . . .
H3 H 0.069331 0.255530 0.757875 0.023 Uiso 1 1 calc R U . . .
B4 B 0.1802(3) 0.1532(2) 0.7439(3) 0.0191(8) Uani 1 1 d . . . . .
H4A H 0.138814 0.126795 0.687695 0.023 Uiso 1 1 calc R U . . .
B5 B 0.3053(3) 0.1583(2) 0.7610(3) 0.0205(9) Uani 1 1 d . . . . .
H5A H 0.347216 0.135273 0.716443 0.025 Uiso 1 1 calc R U . . .
B6 B 0.3376(3) 0.2387(2) 0.8141(2) 0.0186(8) Uani 1 1 d . . . . .
H6A H 0.400220 0.270089 0.803976 0.022 Uiso 1 1 calc R U . . .
B7 B 0.1794(3) 0.2284(2) 0.8953(3) 0.0232(9) Uani 1 1 d . . . . .
H7A H 0.137910 0.251884 0.939923 0.028 Uiso 1 1 calc R U . . .
B8 B 0.1445(3) 0.1492(2) 0.8413(3) 0.0223(9) Uani 1 1 d . . . . .
H8A H 0.079508 0.120092 0.849883 0.027 Uiso 1 1 calc R U . . .
B9 B 0.2493(3) 0.1047(2) 0.8262(3) 0.0237(9) Uani 1 1 d . . . . .
H9 H 0.254162 0.046030 0.824932 0.028 Uiso 1 1 calc R U . . .
B10 B 0.3473(3) 0.1578(2) 0.8696(3) 0.0225(9) Uani 1 1 d . . . . .
H10A H 0.417469 0.134483 0.897029 0.027 Uiso 1 1 calc R U . . .
B11 B 0.3039(3) 0.2334(2) 0.9127(3) 0.0224(9) Uani 1 1 d . . . . .
H11A H 0.345221 0.260209 0.968598 0.027 Uiso 1 1 calc R U . . .
B12 B 0.2480(3) 0.1508(2) 0.9197(3) 0.0239(9) Uani 1 1 d . . . . .
H12A H 0.251751 0.122498 0.980112 0.029 Uiso 1 1 calc R U . . .
C35 C 0.0758(6) 0.4886(4) 0.8278(5) 0.043(2) Uani 0.539(5) 1 d . . P A 1
H35 H 0.123157 0.515733 0.809266 0.052 Uiso 0.539(5) 1 calc R U P A 1
C36 C -0.0120(7) 0.5169(5) 0.8333(6) 0.060(3) Uani 0.539(5) 1 d . . P A 1
H36 H -0.024060 0.564941 0.819776 0.072 Uiso 0.539(5) 1 calc R U P A 1
C37 C -0.0792(15) 0.4784(11) 0.8571(17) 0.048(4) Uani 0.539(5) 1 d . . P A 1
H37 H -0.138524 0.498889 0.860353 0.058 Uiso 0.539(5) 1 calc R U P A 1
C38 C -0.0622(6) 0.4079(4) 0.8772(5) 0.038(2) Uani 0.539(5) 1 d . . P A 1
H38 H -0.109726 0.379916 0.894340 0.046 Uiso 0.539(5) 1 calc R U P A 1
C39 C 0.0252(5) 0.3790(4) 0.8719(5) 0.0307(18) Uani 0.539(5) 1 d . . P A 1
H39 H 0.036852 0.330554 0.883722 0.037 Uiso 0.539(5) 1 calc R U P A 1
C35B C 0.0711(6) 0.4587(5) 0.9218(6) 0.041(3) Uani 0.461(5) 1 d . . P A 2
H35B H 0.122022 0.470320 0.965207 0.049 Uiso 0.461(5) 1 calc R U P A 2
C36B C -0.0190(7) 0.4809(6) 0.9278(6) 0.050(3) Uani 0.461(5) 1 d . . P A 2
H36B H -0.028890 0.508665 0.973584 0.061 Uiso 0.461(5) 1 calc R U P A 2
C37B C -0.0940(13) 0.4624(11) 0.8669(15) 0.025(4) Uani 0.461(5) 1 d . . P A 2
H37B H -0.156062 0.476492 0.871532 0.030 Uiso 0.461(5) 1 calc R U P A 2
C38B C -0.0799(6) 0.4241(5) 0.8000(5) 0.030(2) Uani 0.461(5) 1 d . . P A 2
H38B H -0.131701 0.412619 0.757395 0.036 Uiso 0.461(5) 1 calc R U P A 2
C39B C 0.0105(5) 0.4020(4) 0.7945(5) 0.026(2) Uani 0.461(5) 1 d . . P A 2
H39B H 0.017448 0.373682 0.748280 0.032 Uiso 0.461(5) 1 calc R U P A 2

loop_
_atom_site_aniso_label
_atom_site_aniso_U_11
_atom_site_aniso_U_22
_atom_site_aniso_U_33
_atom_site_aniso_U_23
_atom_site_aniso_U_13
_atom_site_aniso_U_12
Sb1 0.01166(11) 0.01331(12) 0.01859(12) -0.00448(9) 0.00404(8) -0.00181(9)
Sb2 0.02859(14) 0.01519(13) 0.01912(13) -0.00159(10) 0.00589(10) -0.00580(10)
Cl1 0.0302(5) 0.0432(6) 0.0419(6) -0.0016(5) 0.0156(5) 0.0179(5)
Cl2 0.0130(5) 0.0796(9) 0.0447(6) 0.0090(6) 0.0099(4) 0.0061(5)
Cl3 0.0196(5) 0.0522(7) 0.0329(6) 0.0175(5) -0.0041(4) -0.0194(4)
Cl4 0.0240(5) 0.0155(5) 0.0379(6) 0.0024(4) -0.0083(4) -0.0055(4)
P1 0.0241(5) 0.0233(5) 0.0206(5) -0.0045(4) 0.0094(4) -0.0026(4)
O1 0.0151(12) 0.0169(13) 0.0305(14) -0.0042(11) 0.0096(10) 0.0011(10)
O2 0.0126(11) 0.0146(12) 0.0246(13) -0.0019(10) 0.0026(10) -0.0028(9)
O3 0.0259(13) 0.0219(14) 0.0199(13) -0.0024(10) 0.0092(10) -0.0021(11)
C3 0.0201(17) 0.0175(18) 0.0213(18) -0.0070(14) 0.0079(14) -0.0044(14)
C4 0.0189(18) 0.023(2) 0.030(2) -0.0094(16) 0.0028(15) -0.0012(15)
C5 0.025(2) 0.032(2) 0.033(2) -0.0122(18) 0.0002(17) -0.0032(17)
C6 0.034(2) 0.028(2) 0.026(2) -0.0123(17) 0.0068(16) -0.0095(17)
C7 0.036(2) 0.0143(19) 0.029(2) -0.0040(15) 0.0145(16) -0.0014(15)
C8 0.027(2) 0.0195(19) 0.0218(19) -0.0030(15) 0.0066(15) -0.0043(15)
C9 0.0124(16) 0.0193(18) 0.0168(18) -0.0053(14) 0.0026(13) -0.0003(13)
C10 0.0218(19) 0.0219(19) 0.026(2) -0.0007(16) 0.0027(15) -0.0002(15)
C11 0.034(2) 0.020(2) 0.058(3) -0.0043(19) 0.007(2) 0.0051(17)
C12 0.022(2) 0.034(2) 0.092(4) -0.007(3) 0.010(2) 0.0135(18)
C13 0.016(2) 0.038(2) 0.074(3) -0.005(2) 0.009(2) 0.0004(17)
C14 0.0158(17) 0.022(2) 0.037(2) -0.0055(17) 0.0064(16) -0.0001(14)
C15 0.0157(16) 0.0222(18) 0.0181(18) 0.0044(15) 0.0050(14) -0.0005(14)
C16 0.0196(18) 0.030(2) 0.022(2) 0.0068(16) 0.0088(15) 0.0080(15)
C17 0.0136(17) 0.045(2) 0.022(2) 0.0159(17) 0.0069(15) 0.0042(16)
C18 0.0154(17) 0.037(2) 0.0198(19) 0.0149(16) -0.0010(14) -0.0082(16)
C19 0.0147(16) 0.0197(19) 0.0186(18) 0.0087(15) -0.0003(13) -0.0031(14)
C20 0.0124(16) 0.0195(18) 0.0187(18) 0.0077(14) 0.0027(13) 0.0017(13)
C21 0.026(2) 0.026(2) 0.023(2) 0.0031(16) 0.0069(15) -0.0036(16)
C22 0.036(2) 0.021(2) 0.027(2) -0.0011(16) 0.0084(17) -0.0055(17)
C23 0.036(2) 0.025(2) 0.041(2) -0.0130(18) 0.0214(19) -0.0047(17)
C24 0.031(2) 0.045(3) 0.043(3) -0.018(2) 0.0205(19) -0.005(2)
C25 0.034(2) 0.055(3) 0.021(2) 0.000(2) 0.0057(17) 0.000(2)
C26 0.044(3) 0.122(5) 0.048(3) 0.015(3) -0.013(2) -0.027(3)
C28 0.030(2) 0.023(2) 0.034(2) -0.0061(17) 0.0072(17) -0.0042(16)
C29 0.027(2) 0.030(2) 0.048(3) -0.0032(19) -0.0073(18) -0.0049(18)
C30 0.059(3) 0.029(2) 0.028(2) -0.0010(19) -0.0131(19) -0.015(2)
C31 0.059(3) 0.049(3) 0.022(2) 0.002(2) 0.0058(19) -0.025(2)
C32 0.031(2) 0.032(2) 0.025(2) -0.0044(17) 0.0054(16) -0.0154(18)
C33 0.0268(19) 0.0149(18) 0.0194(18) -0.0066(15) 0.0025(14) -0.0027(15)
C34 0.030(2) 0.0186(19) 0.027(2) -0.0022(15) 0.0008(16) 0.0048(15)
C1 0.0172(17) 0.0181(18) 0.0197(18) -0.0045(14) 0.0050(14) -0.0020(14)
C2 0.0231(18) 0.0138(17) 0.0169(18) -0.0030(14) 0.0038(14) -0.0049(14)
B3 0.020(2) 0.013(2) 0.026(2) -0.0053(16) 0.0086(16) -0.0041(15)
B4 0.0162(19) 0.0109(19) 0.031(2) -0.0069(16) 0.0062(16) -0.0034(15)
B5 0.0171(19) 0.017(2) 0.028(2) -0.0017(17) 0.0055(16) -0.0025(16)
B6 0.019(2) 0.017(2) 0.019(2) -0.0009(16) 0.0017(16) -0.0032(16)
B7 0.031(2) 0.019(2) 0.023(2) -0.0023(17) 0.0115(18) -0.0051(17)
B8 0.024(2) 0.014(2) 0.030(2) -0.0023(17) 0.0101(18) -0.0069(16)
B9 0.023(2) 0.017(2) 0.032(2) -0.0017(17) 0.0067(17) -0.0032(16)
B10 0.023(2) 0.015(2) 0.028(2) 0.0013(17) 0.0011(17) -0.0014(16)
B11 0.029(2) 0.018(2) 0.020(2) 0.0014(16) 0.0028(17) -0.0057(17)
B12 0.029(2) 0.015(2) 0.030(2) 0.0004(17) 0.0091(18) -0.0067(17)
C35 0.066(5) 0.021(4) 0.049(5) 0.010(4) 0.025(4) 0.012(4)
C36 0.084(6) 0.028(5) 0.076(7) 0.023(5) 0.037(6) 0.032(4)
C37 0.056(9) 0.035(7) 0.055(9) 0.007(6) 0.016(7) 0.023(6)
C38 0.039(4) 0.026(4) 0.051(6) -0.008(4) 0.010(4) 0.003(3)
C39 0.034(4) 0.021(4) 0.038(5) 0.003(3) 0.007(3) 0.005(3)
C35B 0.022(4) 0.056(6) 0.042(5) -0.030(5) -0.001(4) -0.001(4)
C36B 0.031(5) 0.081(8) 0.039(6) -0.035(5) 0.007(4) 0.007(5)
C37B 0.017(5) 0.033(10) 0.027(6) -0.001(6) 0.006(4) 0.004(5)
C38B 0.021(4) 0.036(5) 0.032(5) -0.005(4) 0.002(3) 0.007(3)
C39B 0.020(4) 0.029(5) 0.028(5) -0.008(4) 0.000(3) 0.002(3)

loop_
_atom_type_symbol
_atom_type_description
_atom_type_scat_dispersion_real
_atom_type_scat_dispersion_imag
_atom_type_scat_source
C C 0.0033 0.0016 'International Tables Vol C Tables 4.2.6.8 and 6.1.1.4'
B B 0.0013 0.0007 'International Tables Vol C Tables 4.2.6.8 and 6.1.1.4'
Cl Cl 0.1484 0.1585 'International Tables Vol C Tables 4.2.6.8 and 6.1.1.4'
O O 0.0106 0.0060 'International Tables Vol C Tables 4.2.6.8 and 6.1.1.4'
P P 0.1023 0.0942 'International Tables Vol C Tables 4.2.6.8 and 6.1.1.4'
Sb Sb -0.5866 1.5461 'International Tables Vol C Tables 4.2.6.8 and 6.1.1.4'
H H 0.0000 0.0000 'International Tables Vol C Tables 4.2.6.8 and 6.1.1.4'

loop_
_geom_angle_atom_site_label_1
_geom_angle_atom_site_label_2
_geom_angle_atom_site_label_3
_geom_angle
_geom_angle_site_symmetry_1
_geom_angle_site_symmetry_3
_geom_angle_publ_flag
O1 Sb1 O2 78.67(9) . . ?
O1 Sb1 C9 165.72(11) . . ?
O2 Sb1 C9 91.42(11) . . ?
O1 Sb1 C3 84.26(11) . . ?
O2 Sb1 C3 159.06(11) . . ?
C9 Sb1 C3 102.91(13) . . ?
O1 Sb1 O3 85.33(9) . . ?
O2 Sb1 O3 80.98(9) . . ?
C9 Sb1 O3 82.96(11) . . ?
C3 Sb1 O3 85.65(11) . . ?
O1 Sb1 C1 91.30(11) . . ?
O2 Sb1 C1 91.37(11) . . ?
C9 Sb1 C1 99.27(12) . . ?
C3 Sb1 C1 101.13(13) . . ?
O3 Sb1 C1 172.11(11) . . ?
C33 Sb2 C34 96.92(13) . . ?
C33 Sb2 C2 92.88(12) . . ?
C34 Sb2 C2 102.88(13) . . ?
O3 P1 C25 109.49(17) . . ?
O3 P1 C23 111.71(16) . . ?
C25 P1 C23 108.8(2) . . ?
O3 P1 C21 110.61(15) . . ?
C25 P1 C21 107.03(19) . . ?
C23 P1 C21 109.10(18) . . ?
C15 O1 Sb1 113.9(2) . . ?
C20 O2 Sb1 113.0(2) . . ?
P1 O3 Sb1 148.61(15) . . ?
C4 C3 C8 119.4(3) . . ?
C4 C3 Sb1 119.0(3) . . ?
C8 C3 Sb1 121.1(3) . . ?
C3 C4 C5 119.9(3) . . ?
C6 C5 C4 120.8(4) . . ?
C5 C6 C7 119.9(4) . . ?
C6 C7 C8 120.3(3) . . ?
C7 C8 C3 119.7(3) . . ?
C14 C9 C10 119.7(3) . . ?
C14 C9 Sb1 119.2(3) . . ?
C10 C9 Sb1 120.9(2) . . ?
C11 C10 C9 119.3(3) . . ?
C12 C11 C10 120.6(4) . . ?
C11 C12 C13 120.5(4) . . ?
C12 C13 C14 119.6(4) . . ?
C13 C14 C9 120.3(4) . . ?
O1 C15 C16 122.9(3) . . ?
O1 C15 C20 116.9(3) . . ?
C16 C15 C20 120.2(3) . . ?
C15 C16 C17 120.2(3) . . ?
C15 C16 Cl1 117.7(3) . . ?
C17 C16 Cl1 122.1(3) . . ?
C18 C17 C16 120.1(3) . . ?
C18 C17 Cl2 120.3(3) . . ?
C16 C17 Cl2 119.6(3) . . ?
C17 C18 C19 119.8(3) . . ?
C17 C18 Cl3 120.2(3) . . ?
C19 C18 Cl3 120.0(3) . . ?
C20 C19 C18 120.0(3) . . ?
C20 C19 Cl4 118.6(3) . . ?
C18 C19 Cl4 121.4(3) . . ?
O2 C20 C19 123.4(3) . . ?
O2 C20 C15 117.0(3) . . ?
C19 C20 C15 119.6(3) . . ?
C22 C21 P1 112.0(3) . . ?
C24 C23 P1 114.6(3) . . ?
C26 C25 P1 114.0(3) . . ?
C33 C28 C29 120.6(4) . . ?
C30 C29 C28 119.9(4) . . ?
C29 C30 C31 120.0(4) . . ?
C30 C31 C32 120.1(4) . . ?
C33 C32 C31 120.0(4) . . ?
C28 C33 C32 119.3(3) . . ?
C28 C33 Sb2 116.9(3) . . ?
C32 C33 Sb2 123.7(3) . . ?
C39 C34 C35 122.5(6) . . ?
C39B C34 C35B 112.8(5) . . ?
C39 C34 Sb2 132.3(4) . . ?
C39B C34 Sb2 124.3(4) . . ?
C35 C34 Sb2 105.0(4) . . ?
C35B C34 Sb2 122.6(4) . . ?
B4 C1 B6 113.2(3) . . ?
B4 C1 B5 62.5(2) . . ?
B6 C1 B5 62.6(2) . . ?
B4 C1 C2 109.3(3) . . ?
B6 C1 C2 60.1(2) . . ?
B5 C1 C2 109.9(3) . . ?
B4 C1 B3 62.3(2) . . ?
B6 C1 B3 111.4(3) . . ?
B5 C1 B3 113.2(3) . . ?
C2 C1 B3 59.7(2) . . ?
B4 C1 Sb1 118.5(2) . . ?
B6 C1 Sb1 118.4(2) . . ?
B5 C1 Sb1 116.7(2) . . ?
C2 C1 Sb1 124.1(2) . . ?
B3 C1 Sb1 120.9(2) . . ?
B7 C2 B3 62.8(2) . . ?
B7 C2 C1 110.1(3) . . ?
B3 C2 C1 60.4(2) . . ?
B7 C2 B6 112.9(3) . . ?
B3 C2 B6 111.7(3) . . ?
C1 C2 B6 59.9(2) . . ?
B7 C2 B11 62.2(2) . . ?
B3 C2 B11 113.3(3) . . ?
C1 C2 B11 109.4(3) . . ?
B6 C2 B11 62.1(2) . . ?
B7 C2 Sb2 121.7(2) . . ?
B3 C2 Sb2 120.6(2) . . ?
C1 C2 Sb2 120.6(2) . . ?
B6 C2 Sb2 116.3(2) . . ?
B11 C2 Sb2 118.8(2) . . ?
C2 B3 C1 59.9(2) . . ?
C2 B3 B4 106.5(3) . . ?
C1 B3 B4 58.5(2) . . ?
C2 B3 B7 58.4(2) . . ?
C1 B3 B7 106.2(3) . . ?
B4 B3 B7 107.5(3) . . ?
C2 B3 B8 105.4(3) . . ?
C1 B3 B8 105.3(3) . . ?
B4 B3 B8 59.6(2) . . ?
B7 B3 B8 59.8(2) . . ?
C1 B4 B8 106.3(3) . . ?
C1 B4 B5 58.9(2) . . ?
B8 B4 B5 108.3(3) . . ?
C1 B4 B3 59.2(2) . . ?
B8 B4 B3 60.3(2) . . ?
B5 B4 B3 107.8(3) . . ?
C1 B4 B9 105.8(3) . . ?
B8 B4 B9 60.6(2) . . ?
B5 B4 B9 59.8(2) . . ?
B3 B4 B9 108.4(3) . . ?
C1 B5 B10 106.1(3) . . ?
C1 B5 B9 106.0(3) . . ?
B10 B5 B9 60.2(2) . . ?
C1 B5 B4 58.7(2) . . ?
B10 B5 B4 108.0(3) . . ?
B9 B5 B4 60.2(2) . . ?
C1 B5 B6 58.6(2) . . ?
B10 B5 B6 60.2(2) . . ?
B9 B5 B6 107.9(3) . . ?
B4 B5 B6 106.9(3) . . ?
C1 B6 C2 60.0(2) . . ?
C1 B6 B11 107.1(3) . . ?
C2 B6 B11 59.0(2) . . ?
C1 B6 B5 58.8(2) . . ?
C2 B6 B5 106.8(3) . . ?
B11 B6 B5 107.8(3) . . ?
C1 B6 B10 105.7(3) . . ?
C2 B6 B10 105.7(3) . . ?
B11 B6 B10 59.7(2) . . ?
B5 B6 B10 59.6(2) . . ?
C2 B7 B11 59.3(2) . . ?
C2 B7 B8 106.1(3) . . ?
B11 B7 B8 108.3(3) . . ?
C2 B7 B3 58.9(2) . . ?
B11 B7 B3 107.9(3) . . ?
B8 B7 B3 60.1(2) . . ?
C2 B7 B12 106.4(3) . . ?
B11 B7 B12 60.2(2) . . ?
B8 B7 B12 60.2(2) . . ?
B3 B7 B12 108.2(3) . . ?
B4 B8 B7 108.2(3) . . ?
B4 B8 B3 60.1(2) . . ?
B7 B8 B3 60.1(2) . . ?
B4 B8 B12 107.9(3) . . ?
B7 B8 B12 60.1(2) . . ?
B3 B8 B12 108.2(3) . . ?
B4 B8 B9 60.1(2) . . ?
B7 B8 B9 107.6(3) . . ?
B3 B8 B9 108.0(3) . . ?
B12 B8 B9 59.4(2) . . ?
B12 B9 B5 108.3(3) . . ?
B12 B9 B10 60.3(2) . . ?
B5 B9 B10 59.9(2) . . ?
B12 B9 B4 107.8(3) . . ?
B5 B9 B4 60.0(2) . . ?
B10 B9 B4 107.6(3) . . ?
B12 B9 B8 60.1(2) . . ?
B5 B9 B8 107.5(3) . . ?
B10 B9 B8 107.8(3) . . ?
B4 B9 B8 59.3(2) . . ?
B11 B10 B5 108.4(3) . . ?
B11 B10 B9 108.0(3) . . ?
B5 B10 B9 60.0(2) . . ?
B11 B10 B12 60.2(2) . . ?
B5 B10 B12 107.9(3) . . ?
B9 B10 B12 59.7(2) . . ?
B11 B10 B6 59.9(2) . . ?
B5 B10 B6 60.2(2) . . ?
B9 B10 B6 107.7(3) . . ?
B12 B10 B6 107.7(3) . . ?
C2 B11 B7 58.5(2) . . ?
C2 B11 B10 106.2(3) . . ?
B7 B11 B10 108.4(3) . . ?
C2 B11 B6 58.9(2) . . ?
B7 B11 B6 107.2(3) . . ?
B10 B11 B6 60.4(2) . . ?
C2 B11 B12 105.8(3) . . ?
B7 B11 B12 60.3(2) . . ?
B10 B11 B12 60.3(2) . . ?
B6 B11 B12 108.2(3) . . ?
B9 B12 B11 107.8(3) . . ?
B9 B12 B7 108.1(3) . . ?
B11 B12 B7 59.5(2) . . ?
B9 B12 B10 60.0(2) . . ?
B11 B12 B10 59.5(2) . . ?
B7 B12 B10 107.2(3) . . ?
B9 B12 B8 60.5(2) . . ?
B11 B12 B8 107.3(3) . . ?
B7 B12 B8 59.7(2) . . ?
B10 B12 B8 107.9(3) . . ?
C36 C35 C34 116.7(7) . . ?
C37 C36 C35 121.7(12) . . ?
C36 C37 C38 119.6(16) . . ?
C37 C38 C39 119.2(10) . . ?
C34 C39 C38 120.1(7) . . ?
C36B C35B C34 122.4(7) . . ?
C37B C36B C35B 119.5(12) . . ?
C38B C37B C36B 120.4(15) . . ?
C37B C38B C39B 119.7(11) . . ?
C34 C39B C38B 125.0(7) . . ?

loop_
_geom_bond_atom_site_label_1
_geom_bond_atom_site_label_2
_geom_bond_distance
_geom_bond_site_symmetry_2
_geom_bond_publ_flag
Sb1 O1 2.057(2) . ?
Sb1 O2 2.063(2) . ?
Sb1 C9 2.122(3) . ?
Sb1 C3 2.138(3) . ?
Sb1 O3 2.178(2) . ?
Sb1 C1 2.236(3) . ?
Sb2 C33 2.149(3) . ?
Sb2 C34 2.161(4) . ?
Sb2 C2 2.247(3) . ?
Cl1 C16 1.724(4) . ?
Cl2 C17 1.728(3) . ?
Cl3 C18 1.725(4) . ?
Cl4 C19 1.720(4) . ?
P1 O3 1.517(2) . ?
P1 C25 1.793(4) . ?
P1 C23 1.794(4) . ?
P1 C21 1.798(4) . ?
O1 C15 1.325(4) . ?
O2 C20 1.340(4) . ?
C3 C4 1.383(5) . ?
C3 C8 1.396(5) . ?
C4 C5 1.385(5) . ?
C5 C6 1.363(5) . ?
C6 C7 1.380(5) . ?
C7 C8 1.385(5) . ?
C9 C14 1.386(5) . ?
C9 C10 1.396(5) . ?
C10 C11 1.379(5) . ?
C11 C12 1.373(6) . ?
C12 C13 1.380(6) . ?
C13 C14 1.381(5) . ?
C15 C16 1.381(5) . ?
C15 C20 1.403(5) . ?
C16 C17 1.392(5) . ?
C17 C18 1.390(6) . ?
C18 C19 1.401(5) . ?
C19 C20 1.391(5) . ?
C21 C22 1.528(5) . ?
C23 C24 1.529(5) . ?
C25 C26 1.518(6) . ?
C28 C33 1.379(5) . ?
C28 C29 1.383(5) . ?
C29 C30 1.373(6) . ?
C30 C31 1.375(6) . ?
C31 C32 1.388(6) . ?
C32 C33 1.379(5) . ?
C34 C39 1.296(8) . ?
C34 C39B 1.376(8) . ?
C34 C35 1.403(8) . ?
C34 C35B 1.467(9) . ?
C1 B4 1.711(5) . ?
C1 B6 1.713(5) . ?
C1 B5 1.715(5) . ?
C1 C2 1.716(5) . ?
C1 B3 1.724(5) . ?
C2 B7 1.703(5) . ?
C2 B3 1.712(5) . ?
C2 B6 1.717(5) . ?
C2 B11 1.719(5) . ?
B3 B4 1.777(5) . ?
B3 B7 1.779(6) . ?
B3 B8 1.779(6) . ?
B4 B8 1.767(6) . ?
B4 B5 1.776(5) . ?
B4 B9 1.781(6) . ?
B5 B10 1.771(6) . ?
B5 B9 1.773(6) . ?
B5 B6 1.781(6) . ?
B6 B11 1.773(6) . ?
B6 B10 1.782(6) . ?
B7 B11 1.767(6) . ?
B7 B8 1.773(6) . ?
B7 B12 1.781(6) . ?
B8 B12 1.782(6) . ?
B8 B9 1.789(6) . ?
B9 B12 1.770(6) . ?
B9 B10 1.776(6) . ?
B10 B11 1.768(6) . ?
B10 B12 1.781(6) . ?
B11 B12 1.780(6) . ?
C35 C36 1.394(12) . ?
C36 C37 1.329(18) . ?
C37 C38 1.39(2) . ?
C38 C39 1.394(11) . ?
C35B C36B 1.387(12) . ?
C36B C37B 1.38(3) . ?
C37B C38B 1.36(3) . ?
C38B C39B 1.389(11) . ?
